data_7102615
loop_
_publ_author_name
'Yamaguchi, Tomoka'
'Sunatsuki, Yukinari'
'Kojima, Masaaki'
'Akashi, Haruo'
'Tsuchimoto, Masanobu'
'Re, Nazzareno'
'Osa, Shutaro'
'Matsumoto, Naohide'

_publ_section_title
;
 Ferromagnetic NiII-GdIII interactions in complexes with NiGd, NiGdNi,
 and NiGdGdNi cores supported by tripodal ligands.
;
_journal_issue 9
_journal_name_full 'Chemical communications (Cambridge, England)'
_journal_page_first 1048
_journal_page_last 1049
_journal_paper_doi 10.1039/b401033g
_journal_year 2004
_chemical_formula_moiety 'C66 H84 Gd2 N6 O20 Ni2 '
_chemical_formula_sum 'C66 H84 Gd2 N6 Ni2 O20'
_chemical_formula_weight 1713.32
_space_group_IT_number 2
_symmetry_cell_setting triclinic
_symmetry_Int_Tables_number 2
_symmetry_space_group_name_Hall '-P 1'
_symmetry_space_group_name_H-M 'P -1'
_audit_creation_date 2004-02-25
_audit_creation_method 'by CrystalStructure 3.6.0'
_cell_angle_alpha 63.82(2)
_cell_angle_beta 70.819(4)
_cell_angle_gamma 81.437(7)
_cell_formula_units_Z 1
_cell_length_a 10.971(3)
_cell_length_b 12.584(2)
_cell_length_c 14.195(3)
_cell_measurement_reflns_used 4656
_cell_measurement_temperature 93.1
_cell_measurement_theta_max 25.0
_cell_measurement_theta_min 1.7
_cell_volume 1661.1(6)
_computing_cell_refinement PROCESS-AUTO
_computing_data_collection PROCESS-AUTO
_computing_data_reduction CrystalStructure
_computing_publication_material 'CrystalStructure 3.6.0'
_computing_structure_refinement CRYSTALS
_diffrn_detector_area_resol_mean 10.00
_diffrn_measured_fraction_theta_full 0.8655
_diffrn_measured_fraction_theta_max 0.8055
_diffrn_measurement_device_type 'Rigaku RAXIS-IV'
_diffrn_measurement_method \w
_diffrn_radiation_type 'Mo K\a'
_diffrn_radiation_wavelength 0.7107
_diffrn_reflns_av_R_equivalents 0.059
_diffrn_reflns_limit_h_max 13
_diffrn_reflns_limit_h_min -13
_diffrn_reflns_limit_k_max 14
_diffrn_reflns_limit_k_min -14
_diffrn_reflns_limit_l_max 18
_diffrn_reflns_limit_l_min -18
_diffrn_reflns_number 10051
_diffrn_reflns_theta_full 26.00
_diffrn_reflns_theta_max 27.48
_exptl_absorpt_coefficient_mu 2.613
_exptl_absorpt_correction_T_max 1.000
_exptl_absorpt_correction_T_min 0.898
_exptl_absorpt_correction_type multi-scan
_exptl_absorpt_process_details
;
Higashi, T. (1995). Program for Absorption Correction.
Rigaku Corporation, Tokyo, Japan.
;
_exptl_crystal_colour unknown
_exptl_crystal_density_diffrn 1.713
_exptl_crystal_density_method 'not measured'
_exptl_crystal_description unknown
_exptl_crystal_F_000 866.00
_exptl_crystal_size_max 0.00
_exptl_crystal_size_mid 0.00
_exptl_crystal_size_min 0.00
_refine_diff_density_max 1.85
_refine_diff_density_min -2.51
_refine_ls_extinction_method none
_refine_ls_goodness_of_fit_ref 1.098
_refine_ls_hydrogen_treatment refall
_refine_ls_number_parameters 475
_refine_ls_number_reflns 5627
_refine_ls_R_factor_gt 0.0630
_refine_ls_shift/su_max 0.0000
_refine_ls_structure_factor_coef Fsqd
_refine_ls_weighting_details 'w == 1/[0.0016Fo^2^ + 1.0000\s(Fo^2^) + 0.5000]/(4Fo^2^)'
_refine_ls_weighting_scheme calc
_refine_ls_wR_factor_ref 0.1550
_reflns_number_gt 4100
_reflns_number_total 6137
_reflns_threshold_expression F^2^>2.0\s(F^2^)
_cod_data_source_file b401033g.txt
_cod_data_source_block 030227
_cod_original_formula_sum 'C66 H84 Gd2 N6 O20 Ni2 '
_cod_database_code 7102615

loop_
_symmetry_equiv_pos_site_id
_symmetry_equiv_pos_as_xyz
1 +X,+Y,+Z
2 -X,-Y,-Z

loop_
_atom_site_label
_atom_site_type_symbol
_atom_site_fract_x
_atom_site_fract_y
_atom_site_fract_z
_atom_site_U_iso_or_equiv
_atom_site_adp_type
_atom_site_occupancy
_atom_site_symmetry_multiplicity
_atom_site_calc_flag
_atom_site_refinement_flags
Gd(1) Gd 0.45359(4) 0.17799(4) 0.39560(4) 0.0215(1) Uani 1.00 1 d .
Ni(1) Ni 0.3241(1) 0.4368(1) 0.3238(1) 0.0239(3) Uani 1.00 1 d .
O(1) O 0.5089(5) 0.3772(5) 0.2683(5) 0.021(2) Uani 1.00 1 d .
O(2) O 0.2843(5) 0.2821(5) 0.3216(5) 0.022(2) Uani 1.00 1 d .
O(3) O 0.3500(6) 0.3152(6) 0.4713(5) 0.026(2) Uani 1.00 1 d .
O(4) O 0.5503(6) 0.0424(5) 0.5506(5) 0.022(2) Uani 1.00 1 d .
O(5) O 0.6179(6) 0.2271(6) 0.4506(5) 0.028(2) Uani 1.00 1 d .
O(6) O 0.6634(6) 0.1114(6) 0.3065(5) 0.026(2) Uani 1.00 1 d .
O(7) O 0.5176(6) 0.1539(6) 0.2187(5) 0.029(2) Uani 1.00 1 d .
O(8) O 0.2605(6) 0.0779(6) 0.5441(5) 0.027(2) Uani 1.00 1 d .
O(9) O 0.071(1) 0.066(1) 0.025(1) 0.127(6) Uani 1.00 1 d .
O(10) O 0.335(2) 0.035(2) 0.011(2) 0.075(7) Uani 0.50 1 d P
O(11) O 0.449(2) 0.054(2) 0.108(2) 0.10(1) Uani 0.50 1 d P
N(1) N 0.3422(7) 0.5624(7) 0.1681(7) 0.027(2) Uani 1.00 1 d .
N(2) N 0.1272(7) 0.4756(7) 0.3568(6) 0.026(2) Uani 1.00 1 d .
N(3) N 0.3386(7) 0.5684(7) 0.3660(6) 0.027(2) Uani 1.00 1 d .
C(1) C 0.134(1) 0.8059(9) 0.2197(9) 0.038(3) Uani 1.00 1 d .
C(2) C 0.1959(9) 0.686(1) 0.2533(8) 0.033(3) Uani 1.00 1 d .
C(3) C 0.2371(9) 0.6512(9) 0.1557(8) 0.031(3) Uani 1.00 1 d .
C(4) C 0.4448(9) 0.5858(9) 0.0866(8) 0.029(3) Uani 1.00 1 d .
C(5) C 0.5682(8) 0.5287(9) 0.0834(8) 0.026(3) Uani 1.00 1 d .
C(6) C 0.5966(8) 0.4294(9) 0.1734(8) 0.025(3) Uani 1.00 1 d .
C(7) C 0.7237(9) 0.3880(8) 0.1599(8) 0.023(2) Uani 1.00 1 d .
C(8) C 0.8214(9) 0.4392(9) 0.0631(8) 0.031(3) Uani 1.00 1 d .
C(9) C 0.7945(9) 0.5367(9) -0.0260(8) 0.031(3) Uani 1.00 1 d .
C(10) C 0.6703(9) 0.5768(8) -0.0152(8) 0.026(3) Uani 1.00 1 d .
C(11) C 0.0925(9) 0.5954(8) 0.3514(8) 0.030(3) Uani 1.00 1 d .
C(12) C 0.0438(9) 0.4204(9) 0.3493(8) 0.029(3) Uani 1.00 1 d .
C(13) C 0.0600(8) 0.3174(8) 0.3284(7) 0.023(2) Uani 1.00 1 d .
C(14) C 0.1797(8) 0.2571(8) 0.3075(7) 0.019(2) Uani 1.00 1 d .
C(15) C 0.1873(9) 0.1730(8) 0.2698(8) 0.028(3) Uani 1.00 1 d .
C(16) C 0.0825(9) 0.1390(9) 0.2571(9) 0.034(3) Uani 1.00 1 d .
C(17) C -0.0358(9) 0.1920(9) 0.2824(9) 0.032(3) Uani 1.00 1 d .
C(18) C -0.0473(9) 0.2785(9) 0.3158(8) 0.034(3) Uani 1.00 1 d .
C(19) C 0.312(1) 0.6878(8) 0.2895(8) 0.031(3) Uani 1.00 1 d .
C(20) C 0.3378(8) 0.556(1) 0.4611(8) 0.031(3) Uani 1.00 1 d .
C(21) C 0.3442(9) 0.4466(9) 0.5546(8) 0.029(3) Uani 1.00 1 d .
C(22) C 0.3512(8) 0.3332(9) 0.5545(8) 0.025(3) Uani 1.00 1 d .
C(23) C 0.3598(9) 0.2362(9) 0.6519(8) 0.029(3) Uani 1.00 1 d .
C(24) C 0.3554(9) 0.2499(9) 0.7449(8) 0.030(3) Uani 1.00 1 d .
C(25) C 0.3444(9) 0.3628(9) 0.7430(8) 0.031(3) Uani 1.00 1 d .
C(26) C 0.341(1) 0.4598(9) 0.6495(8) 0.031(3) Uani 1.00 1 d .
C(27) C 0.6278(8) 0.1245(9) 0.5223(8) 0.026(3) Uani 1.00 1 d .
C(28) C 0.7346(9) 0.0973(8) 0.5756(9) 0.028(3) Uani 1.00 1 d .
C(29) C 0.6293(9) 0.1169(9) 0.2268(8) 0.030(3) Uani 1.00 1 d .
C(30) C 0.726(1) 0.0820(9) 0.1407(9) 0.040(3) Uani 1.00 1 d .
C(31) C 0.1407(9) 0.1274(9) 0.5847(9) 0.032(3) Uani 1.00 1 d .
C(32) C 0.060(2) 0.199(2) -0.029(2) 0.105(7) Uani 1.00 1 d .
C(33) C 0.390(1) 0.112(1) 0.034(1) 0.058(4) Uani 1.00 1 d .
H(1) H 0.1980 0.8647 0.1894 0.045 Uiso 1.00 1 c R
H(2) H 0.0715 0.8116 0.2822 0.045 Uiso 1.00 1 c R
H(3) H 0.0931 0.8176 0.1663 0.045 Uiso 1.00 1 c R
H(4) H 0.2663 0.7195 0.0889 0.034 Uiso 1.00 1 c R
H(5) H 0.1654 0.6184 0.1543 0.034 Uiso 1.00 1 c R
H(6) H 0.4386 0.6494 0.0198 0.032 Uiso 1.00 1 c R
H(7) H 0.7439 0.3228 0.2200 0.027 Uiso 1.00 1 c R
H(8) H 0.9065 0.4078 0.0568 0.037 Uiso 1.00 1 c R
H(9) H 0.8613 0.5743 -0.0922 0.032 Uiso 1.00 1 c R
H(10) H 0.6513 0.6398 -0.0772 0.032 Uiso 1.00 1 c R
H(11) H 0.0099 0.6166 0.3402 0.038 Uiso 1.00 1 c R
H(12) H 0.0906 0.5968 0.4182 0.038 Uiso 1.00 1 c R
H(13) H -0.0410 0.4527 0.3593 0.032 Uiso 1.00 1 c R
H(14) H 0.2686 0.1369 0.2510 0.029 Uiso 1.00 1 c R
H(15) H 0.0914 0.0791 0.2316 0.038 Uiso 1.00 1 c R
H(16) H -0.1092 0.1673 0.2759 0.042 Uiso 1.00 1 c R
H(17) H -0.1292 0.3150 0.3316 0.036 Uiso 1.00 1 c R
H(18) H 0.2945 0.7397 0.3248 0.036 Uiso 1.00 1 c R
H(19) H 0.3857 0.7152 0.2267 0.036 Uiso 1.00 1 c R
H(20) H 0.3323 0.6266 0.4708 0.039 Uiso 1.00 1 c R
H(21) H 0.3690 0.1588 0.6544 0.034 Uiso 1.00 1 c R
H(22) H 0.3597 0.1824 0.8100 0.035 Uiso 1.00 1 c R
H(23) H 0.3397 0.3717 0.8073 0.040 Uiso 1.00 1 c R
H(24) H 0.3359 0.5366 0.6479 0.038 Uiso 1.00 1 c R
H(25) H 0.7490 0.0142 0.6067 0.039 Uiso 1.00 1 c R
H(26) H 0.7102 0.1249 0.6317 0.039 Uiso 1.00 1 c R
H(27) H 0.8115 0.1358 0.5217 0.039 Uiso 1.00 1 c R
H(28) H 0.7734 0.1497 0.0834 0.043 Uiso 1.00 1 c R
H(29) H 0.6812 0.0507 0.1114 0.043 Uiso 1.00 1 c R
H(30) H 0.7832 0.0237 0.1732 0.043 Uiso 1.00 1 c R
H(31) H 0.1446 0.1447 0.6424 0.038 Uiso 1.00 1 c R
H(32) H 0.0735 0.0724 0.6119 0.038 Uiso 1.00 1 c R
H(33) H 0.1241 0.1983 0.5271 0.038 Uiso 1.00 1 c R

loop_
_atom_site_aniso_label
_atom_site_aniso_U_11
_atom_site_aniso_U_22
_atom_site_aniso_U_33
_atom_site_aniso_U_12
_atom_site_aniso_U_13
_atom_site_aniso_U_23
Gd(1) 0.0155(2) 0.0241(3) 0.0226(3) -0.0028(2) -0.0028(2) -0.0089(2)
Ni(1) 0.0203(6) 0.0253(7) 0.0237(7) -0.0002(5) -0.0043(5) -0.0097(5)
O(1) 0.019(3) 0.011(3) 0.019(3) -0.004(2) -0.001(3) 0.002(2)
O(2) 0.013(3) 0.029(4) 0.023(3) 0.006(2) -0.011(3) -0.007(3)
O(3) 0.021(3) 0.036(4) 0.024(4) 0.000(3) -0.005(3) -0.017(3)
O(4) 0.022(3) 0.007(3) 0.030(4) -0.003(2) -0.002(3) -0.005(3)
O(5) 0.025(3) 0.030(4) 0.030(4) -0.008(3) -0.010(3) -0.008(3)
O(6) 0.019(3) 0.028(4) 0.024(4) -0.004(3) -0.004(3) -0.007(3)
O(7) 0.026(4) 0.030(4) 0.028(4) -0.002(3) -0.006(3) -0.010(3)
O(8) 0.017(3) 0.028(4) 0.029(4) -0.003(3) 0.002(3) -0.011(3)
O(9) 0.11(1) 0.13(1) 0.15(1) 0.017(9) -0.05(1) -0.06(1)
O(10) 0.06(1) 0.08(1) 0.07(1) -0.00(1) -0.02(1) -0.01(1)
O(11) 0.14(2) 0.13(2) 0.15(2) 0.10(2) -0.13(2) -0.12(2)
N(1) 0.028(4) 0.028(5) 0.025(4) 0.008(3) -0.012(4) -0.011(4)
N(2) 0.031(4) 0.018(4) 0.028(5) 0.002(3) -0.007(4) -0.012(3)
N(3) 0.025(4) 0.025(4) 0.022(4) 0.001(3) -0.002(3) -0.006(3)
C(1) 0.042(6) 0.030(6) 0.040(7) 0.002(5) -0.012(5) -0.014(5)
C(2) 0.023(5) 0.047(7) 0.027(6) 0.005(4) -0.006(4) -0.017(5)
C(3) 0.019(5) 0.031(6) 0.034(6) 0.005(4) -0.005(4) -0.008(5)
C(4) 0.024(5) 0.026(5) 0.031(6) -0.000(4) -0.004(4) -0.009(4)
C(5) 0.019(5) 0.035(6) 0.025(5) -0.001(4) -0.003(4) -0.016(4)
C(6) 0.020(5) 0.035(6) 0.025(5) -0.004(4) -0.004(4) -0.017(4)
C(7) 0.030(5) 0.011(4) 0.026(5) 0.005(4) -0.009(4) -0.006(4)
C(8) 0.022(5) 0.042(6) 0.030(6) -0.011(4) 0.003(4) -0.021(5)
C(9) 0.025(5) 0.034(6) 0.021(5) -0.008(4) 0.003(4) -0.006(4)
C(10) 0.031(5) 0.022(5) 0.026(5) -0.003(4) -0.013(4) -0.007(4)
C(11) 0.031(5) 0.026(5) 0.037(6) 0.004(4) -0.009(4) -0.018(5)
C(12) 0.023(5) 0.032(6) 0.024(5) -0.001(4) -0.003(4) -0.007(4)
C(13) 0.021(4) 0.024(5) 0.021(5) -0.005(4) -0.006(4) -0.006(4)
C(14) 0.017(4) 0.021(5) 0.022(5) -0.000(3) -0.011(4) -0.008(4)
C(15) 0.021(5) 0.024(5) 0.028(5) -0.005(4) -0.006(4) -0.001(4)
C(16) 0.025(5) 0.028(6) 0.043(6) -0.007(4) -0.007(5) -0.009(5)
C(17) 0.027(5) 0.027(5) 0.050(7) -0.010(4) -0.011(5) -0.023(5)
C(18) 0.016(5) 0.049(7) 0.026(5) -0.004(4) -0.006(4) -0.004(5)
C(19) 0.036(6) 0.021(5) 0.033(6) -0.004(4) -0.008(5) -0.010(4)
C(20) 0.017(5) 0.045(7) 0.036(6) -0.004(4) -0.002(4) -0.023(5)
C(21) 0.021(5) 0.027(6) 0.033(6) -0.009(4) -0.005(4) -0.008(4)
C(22) 0.019(5) 0.030(6) 0.026(5) 0.002(4) -0.003(4) -0.014(4)
C(23) 0.026(5) 0.028(6) 0.032(6) 0.000(4) -0.008(4) -0.010(4)
C(24) 0.031(5) 0.027(6) 0.028(6) -0.006(4) -0.011(4) -0.007(4)
C(25) 0.031(5) 0.036(6) 0.031(6) -0.000(4) -0.008(4) -0.021(5)
C(26) 0.039(6) 0.035(6) 0.022(5) -0.011(5) -0.009(4) -0.011(4)
C(27) 0.015(4) 0.038(6) 0.022(5) -0.007(4) -0.001(4) -0.010(4)
C(28) 0.031(5) 0.020(5) 0.045(6) -0.001(4) -0.024(5) -0.014(4)
C(29) 0.027(5) 0.027(6) 0.029(6) -0.010(4) -0.002(4) -0.008(4)
C(30) 0.047(7) 0.026(6) 0.034(6) -0.004(5) -0.007(5) -0.004(5)
C(31) 0.022(5) 0.032(6) 0.041(6) -0.001(4) -0.000(4) -0.020(5)
C(32) 0.12(2) 0.08(1) 0.09(1) -0.01(1) -0.03(1) -0.01(1)
C(33) 0.066(9) 0.060(9) 0.054(8) -0.021(7) -0.007(7) -0.033(7)

loop_
_atom_type_symbol
_atom_type_description
_atom_type_scat_dispersion_real
_atom_type_scat_dispersion_imag
_atom_type_scat_source
C C 0.003 0.002
;
International Tables for Crystallography
(1992, Vol. C, Tables 4.2.6.8 and 6.1.1.4)
;
H H 0.000 0.000
;
International Tables for Crystallography
(1992, Vol. C, Table 6.1.1.4)
;
N N 0.006 0.003
;
International Tables for Crystallography
(1992, Vol. C, Tables 4.2.6.8 and 6.1.1.4)
;
O O 0.011 0.006
;
International Tables for Crystallography
(1992, Vol. C, Tables 4.2.6.8 and 6.1.1.4)
;
Ni Ni 0.339 1.112
;
International Tables for Crystallography
(1992, Vol. C, Tables 4.2.6.8 and 6.1.1.4)
;
Gd Gd -0.165 3.904
;
International Tables for Crystallography
(1992, Vol. C, Tables 4.2.6.8 and 6.1.1.4)
;

loop_
_geom_angle_atom_site_label_1
_geom_angle_atom_site_label_2
_geom_angle_atom_site_label_3
_geom_angle
Gd(1) Ni(1) O(1) 47.7(1)
O(1) Gd(1) Ni(1) 40.3(1)
Gd(1) Ni(1) O(2) 47.5(2)
O(2) Gd(1) Ni(1) 40.2(2)
Gd(1) Ni(1) O(3) 47.9(2)
O(3) Gd(1) Ni(1) 39.8(2)
O(4) Gd(1) Ni(1) 135.7(2)
O(5) Gd(1) Ni(1) 95.3(2)
O(6) Gd(1) Ni(1) 129.7(1)
O(7) Gd(1) Ni(1) 101.1(1)
O(8) Gd(1) Ni(1) 95.0(1)
C(27) Gd(1) Ni(1) 117.7(2)
Gd(1) Ni(1) N(1) 127.3(3)
Gd(1) Ni(1) N(2) 126.6(2)
Gd(1) Ni(1) N(3) 128.5(2)
Gd(1) O(1) Ni(1) 92.0(2)
O(2) Gd(1) O(1) 67.4(2)
O(3) Gd(1) O(1) 67.9(2)
O(4) Gd(1) O(1) 128.2(2)
O(5) Gd(1) O(1) 75.8(2)
O(6) Gd(1) O(1) 89.9(2)
O(7) Gd(1) O(1) 80.5(2)
O(8) Gd(1) O(1) 135.2(2)
Gd(1) O(1) C(6) 135.5(6)
C(27) Gd(1) O(1) 101.7(3)
Gd(1) O(2) Ni(1) 92.3(3)
O(3) Gd(1) O(2) 68.1(3)
O(4) Gd(1) O(2) 154.7(2)
O(5) Gd(1) O(2) 135.5(2)
O(6) Gd(1) O(2) 129.8(2)
O(7) Gd(1) O(2) 79.0(2)
O(8) Gd(1) O(2) 77.6(2)
Gd(1) O(2) C(14) 137.9(5)
C(27) Gd(1) O(2) 155.8(3)
Gd(1) O(3) Ni(1) 92.3(3)
O(4) Gd(1) O(3) 97.6(2)
O(5) Gd(1) O(3) 75.5(2)
O(6) Gd(1) O(3) 144.4(3)
O(7) Gd(1) O(3) 140.9(2)
O(8) Gd(1) O(3) 73.7(2)
Gd(1) O(3) C(22) 134.7(6)
C(27) Gd(1) O(3) 87.8(3)
O(5) Gd(1) O(4) 52.4(2)
O(6) Gd(1) O(4) 74.0(2)
O(7) Gd(1) O(4) 120.4(2)
O(8) Gd(1) O(4) 78.3(2)
Gd(1) O(4) C(27) 89.7(5)
C(27) Gd(1) O(4) 26.5(2)
O(6) Gd(1) O(5) 72.1(3)
O(7) Gd(1) O(5) 119.3(2)
O(8) Gd(1) O(5) 116.2(2)
Gd(1) O(5) C(27) 95.9(7)
C(27) Gd(1) O(5) 26.0(2)
O(7) Gd(1) O(6) 52.6(2)
O(8) Gd(1) O(6) 134.8(2)
C(27) Gd(1) O(6) 69.2(3)
Gd(1) O(6) C(29) 94.8(5)
O(8) Gd(1) O(7) 119.9(3)
C(27) Gd(1) O(7) 121.8(3)
Gd(1) O(7) C(29) 92.2(7)
C(27) Gd(1) O(8) 99.1(2)
Gd(1) O(8) C(31) 129.3(5)
Gd(1) C(27) O(4) 63.8(5)
Gd(1) C(27) O(5) 58.0(6)
Gd(1) C(27) C(28) 172.2(6)
O(2) Ni(1) O(1) 78.7(3)
O(3) Ni(1) O(1) 80.0(2)
Ni(1) O(1) C(6) 128.0(5)
N(1) Ni(1) O(1) 89.0(3)
N(2) Ni(1) O(1) 164.8(4)
N(3) Ni(1) O(1) 108.3(3)
O(3) Ni(1) O(2) 80.2(3)
Ni(1) O(2) C(14) 127.8(5)
N(1) Ni(1) O(2) 104.6(4)
N(2) Ni(1) O(2) 88.4(3)
N(3) Ni(1) O(2) 165.8(2)
Ni(1) O(3) C(22) 128.5(6)
N(1) Ni(1) O(3) 167.1(3)
N(2) Ni(1) O(3) 105.9(3)
N(3) Ni(1) O(3) 88.8(3)
N(2) Ni(1) N(1) 86.4(3)
N(3) Ni(1) N(1) 88.1(4)
Ni(1) N(1) C(3) 115.6(6)
Ni(1) N(1) C(4) 126.0(7)
N(3) Ni(1) N(2) 86.0(4)
Ni(1) N(2) C(11) 115.0(6)
Ni(1) N(2) C(12) 124.4(7)
Ni(1) N(3) C(19) 114.6(8)
Ni(1) N(3) C(20) 126.4(7)
O(1) C(6) C(5) 122.7(8)
O(1) C(6) C(7) 119.2(8)
O(2) C(14) C(13) 122(1)
O(2) C(14) C(15) 119.3(8)
O(3) C(22) C(23) 119(1)
O(3) C(22) C(21) 124.2(8)
O(4) C(27) O(5) 121(1)
O(4) C(27) C(28) 119.1(8)
O(5) C(27) C(28) 119.6(9)
O(6) C(29) O(7) 120(1)
O(6) C(29) C(30) 118.9(9)
O(7) C(29) C(30) 120(1)
O(10) C(33) O(11) 111(1)
N(1) C(3) C(2) 109.6(9)
C(4) N(1) C(3) 116.7(7)
N(1) C(4) C(5) 128.3(8)
N(2) C(11) C(2) 109.3(8)
C(12) N(2) C(11) 117.3(8)
N(2) C(12) C(13) 129.3(9)
N(3) C(19) C(2) 110.4(9)
C(20) N(3) C(19) 116(1)
N(3) C(20) C(21) 127(1)
C(1) C(2) C(3) 109.0(9)
C(1) C(2) C(11) 107.8(8)
C(1) C(2) C(19) 109(1)
C(11) C(2) C(3) 109(1)
C(19) C(2) C(3) 111.0(8)
C(19) C(2) C(11) 110.2(8)
C(4) C(5) C(6) 124.7(7)
C(4) C(5) C(10) 117.6(8)
C(5) C(6) C(7) 118.1(7)
C(10) C(5) C(6) 117.6(8)
C(5) C(10) C(9) 123.4(8)
C(6) C(7) C(8) 122.5(8)
C(7) C(8) C(9) 119.9(9)
C(8) C(9) C(10) 118.4(8)
C(12) C(13) C(14) 124(1)
C(12) C(13) C(18) 118.2(9)
C(13) C(14) C(15) 118(1)
C(18) C(13) C(14) 116(1)
C(13) C(18) C(17) 121.9(9)
C(14) C(15) C(16) 122.7(9)
C(15) C(16) C(17) 119(1)
C(16) C(17) C(18) 120(1)
C(20) C(21) C(22) 123(1)
C(20) C(21) C(26) 114(1)
C(21) C(22) C(23) 116(1)
C(26) C(21) C(22) 121.3(8)
C(21) C(26) C(25) 120(1)
C(22) C(23) C(24) 122(1)
C(23) C(24) C(25) 120.2(9)
C(24) C(25) C(26) 120(1)
O(8) C(31) H(33) 109.5748
O(8) C(31) H(31) 109.3686
O(8) C(31) H(32) 109.4624
N(1) C(3) H(4) 109.5285
N(1) C(3) H(5) 109.2758
N(1) C(4) H(6) 115.9032
N(2) C(11) H(11) 109.5558
N(2) C(11) H(12) 109.5259
N(2) C(12) H(13) 115.2655
N(3) C(19) H(18) 109.3482
N(3) C(19) H(19) 109.1771
N(3) C(20) H(20) 116.2737
H(1) C(1) C(2) 109.3862
H(2) C(1) C(2) 109.4778
H(3) C(1) C(2) 109.5424
H(2) C(1) H(1) 109.4677
H(3) C(1) H(1) 109.4788
H(3) C(1) H(2) 109.4744
C(2) C(3) H(4) 109.5237
C(2) C(3) H(5) 109.4221
C(2) C(11) H(11) 109.5683
C(2) C(11) H(12) 109.4427
C(2) C(19) H(18) 109.2374
C(2) C(19) H(19) 109.2413
H(5) C(3) H(4) 109.4560
H(6) C(4) C(5) 115.8152
C(5) C(10) H(10) 118.3421
C(6) C(7) H(7) 118.6433
H(7) C(7) C(8) 118.8125
C(7) C(8) H(8) 120.0039
H(8) C(8) C(9) 120.1274
C(8) C(9) H(9) 120.7288
C(9) C(10) H(10) 118.2783
H(9) C(9) C(10) 120.8429
H(12) C(11) H(11) 109.4638
H(13) C(12) C(13) 115.3952
C(13) C(18) H(17) 119.0052
C(14) C(15) H(14) 118.5574
H(14) C(15) C(16) 118.7597
C(15) C(16) H(15) 120.1587
H(15) C(16) C(17) 120.4094
C(16) C(17) H(16) 119.8780
C(17) C(18) H(17) 119.0604
H(16) C(17) C(18) 119.9177
H(19) C(19) H(18) 109.4634
H(20) C(20) C(21) 116.3523
C(21) C(26) H(24) 120.0468
C(22) C(23) H(21) 119.0802
H(21) C(23) C(24) 118.8826
C(23) C(24) H(22) 120.1161
H(22) C(24) C(25) 119.6933
C(24) C(25) H(23) 119.9314
C(25) C(26) H(24) 119.8230
H(23) C(25) C(26) 120.0390
C(27) C(28) H(25) 109.4982
C(27) C(28) H(26) 109.4463
C(27) C(28) H(27) 109.4692
H(26) C(28) H(25) 109.4716
H(27) C(28) H(25) 109.4729
H(27) C(28) H(26) 109.4691
C(29) C(30) H(28) 109.3959
C(29) C(30) H(29) 109.4819
C(29) C(30) H(30) 109.5240
H(29) C(30) H(28) 109.4773
H(30) C(30) H(28) 109.4749
H(30) C(30) H(29) 109.4731
H(33) C(31) H(31) 109.4772
H(32) C(31) H(31) 109.4739
H(33) C(31) H(32) 109.4703

loop_
_geom_bond_atom_site_label_1
_geom_bond_atom_site_label_2
_geom_bond_distance
Gd(1) Ni(1) 3.211(1)
Gd(1) O(1) 2.377(5)
Gd(1) O(2) 2.369(6)
Gd(1) O(3) 2.383(8)
Gd(1) O(4) 2.561(6)
Gd(1) O(5) 2.434(8)
Gd(1) O(6) 2.459(6)
Gd(1) O(7) 2.518(8)
Gd(1) O(8) 2.457(5)
Gd(1) C(27) 2.85(1)
Ni(1) O(1) 2.077(6)
Ni(1) O(2) 2.073(8)
Ni(1) O(3) 2.059(6)
Ni(1) N(1) 2.036(7)
Ni(1) N(2) 2.085(8)
Ni(1) N(3) 2.03(1)
O(1) C(6) 1.315(9)
O(2) C(14) 1.33(1)
O(3) C(22) 1.30(2)
O(4) C(27) 1.27(1)
O(5) C(27) 1.26(1)
O(6) C(29) 1.27(2)
O(7) C(29) 1.27(1)
O(8) C(31) 1.42(1)
O(9) C(32) 1.51(2)
O(10) C(33) 1.41(3)
O(11) C(33) 1.30(3)
N(1) C(3) 1.48(1)
N(1) C(4) 1.28(1)
N(2) C(11) 1.47(1)
N(2) C(12) 1.28(2)
N(3) C(19) 1.47(1)
N(3) C(20) 1.28(2)
C(1) C(2) 1.50(1)
C(2) C(3) 1.54(2)
C(2) C(11) 1.57(1)
C(2) C(19) 1.53(2)
C(4) C(5) 1.43(1)
C(5) C(6) 1.42(1)
C(5) C(10) 1.42(1)
C(6) C(7) 1.40(1)
C(7) C(8) 1.38(1)
C(8) C(9) 1.40(1)
C(9) C(10) 1.36(1)
C(12) C(13) 1.43(2)
C(13) C(14) 1.43(1)
C(13) C(18) 1.43(2)
C(14) C(15) 1.36(2)
C(15) C(16) 1.37(2)
C(16) C(17) 1.38(1)
C(17) C(18) 1.34(2)
C(20) C(21) 1.44(1)
C(21) C(22) 1.42(2)
C(21) C(26) 1.42(2)
C(22) C(23) 1.40(1)
C(23) C(24) 1.39(2)
C(24) C(25) 1.40(2)
C(25) C(26) 1.36(1)
C(27) C(28) 1.52(2)
C(29) C(30) 1.51(2)
C(33) O(10) 1.41(3)
C(33) O(11) 1.30(3)
C(1) H(1) 0.9501
C(1) H(2) 0.9500
C(1) H(3) 0.9500
C(3) H(4) 0.9500
C(3) H(5) 0.9500
C(4) H(6) 0.9500
C(7) H(7) 0.9500
C(8) H(8) 0.9500
C(9) H(9) 0.9500
C(10) H(10) 0.9501
C(11) H(11) 0.9500
C(11) H(12) 0.9500
C(12) H(13) 0.9500
C(15) H(14) 0.9500
C(16) H(15) 0.9499
C(17) H(16) 0.9500
C(18) H(17) 0.9500
C(19) H(18) 0.9499
C(19) H(19) 0.9500
C(20) H(20) 0.9501
C(23) H(21) 0.9500
C(24) H(22) 0.9500
C(25) H(23) 0.9500
C(26) H(24) 0.9500
C(28) H(25) 0.9500
C(28) H(26) 0.9500
C(28) H(27) 0.9500
C(30) H(28) 0.9500
C(30) H(29) 0.9500
C(30) H(30) 0.9501
C(31) H(31) 0.9500
C(31) H(32) 0.9500
C(31) H(33) 0.9501

loop_
_geom_torsion_atom_site_label_1
_geom_torsion_atom_site_label_2
_geom_torsion_atom_site_label_3
_geom_torsion_atom_site_label_4
_geom_torsion
Gd(1) Ni(1) O(1) C(6) 159(1)
O(2) Ni(1) O(1) Gd(1) -41.4(2)
O(2) Ni(1) O(1) C(6) 117(1)
O(3) Ni(1) O(1) Gd(1) 40.5(2)
O(3) Ni(1) O(1) C(6) -160(1)
N(1) Ni(1) O(1) Gd(1) -146.5(2)
N(1) Ni(1) O(1) C(6) 12(1)
N(2) Ni(1) O(1) Gd(1) -73.9(6)
N(2) Ni(1) O(1) C(6) 85(1)
N(3) Ni(1) O(1) Gd(1) 125.8(2)
N(3) Ni(1) O(1) C(6) -75(1)
Gd(1) Ni(1) O(2) C(14) 166.4(7)
O(1) Ni(1) O(2) Gd(1) 41.6(1)
O(1) Ni(1) O(2) C(14) -152.0(7)
O(3) Ni(1) O(2) Gd(1) -40.1(1)
O(3) Ni(1) O(2) C(14) 126.4(6)
N(1) Ni(1) O(2) Gd(1) 127.6(1)
N(1) Ni(1) O(2) C(14) -66.0(6)
N(2) Ni(1) O(2) Gd(1) -146.5(2)
N(2) Ni(1) O(2) C(14) 19.9(6)
N(3) Ni(1) O(2) Gd(1) -79.6(7)
N(3) Ni(1) O(2) C(14) 86(1)
Gd(1) Ni(1) O(3) C(22) 158.5(8)
O(1) Ni(1) O(3) Gd(1) -40.4(1)
O(1) Ni(1) O(3) C(22) 118.2(7)
O(2) Ni(1) O(3) Gd(1) 39.8(2)
O(2) Ni(1) O(3) C(22) -161.7(7)
N(1) Ni(1) O(3) Gd(1) -72(1)
N(1) Ni(1) O(3) C(22) 85(1)
N(2) Ni(1) O(3) Gd(1) 125.3(1)
N(2) Ni(1) O(3) C(22) -76.2(7)
N(3) Ni(1) O(3) Gd(1) -149.2(2)
N(3) Ni(1) O(3) C(22) 9.4(7)
Gd(1) Ni(1) N(1) C(3) 156.8(7)
Gd(1) Ni(1) N(1) C(4) -38(1)
O(1) Ni(1) N(1) C(3) -172.3(8)
O(1) Ni(1) N(1) C(4) -7(1)
O(2) Ni(1) N(1) C(3) 109.6(8)
O(2) Ni(1) N(1) C(4) -85(1)
O(3) Ni(1) N(1) C(3) -140(1)
O(3) Ni(1) N(1) C(4) 24(2)
N(2) Ni(1) N(1) C(3) 22.2(8)
N(2) Ni(1) N(1) C(4) -173(1)
N(3) Ni(1) N(1) C(3) -63.9(8)
N(3) Ni(1) N(1) C(4) 100(1)
Gd(1) Ni(1) N(2) C(11) 158.8(6)
Gd(1) Ni(1) N(2) C(12) -42.2(8)
O(1) Ni(1) N(2) C(11) -138.9(8)
O(1) Ni(1) N(2) C(12) 20(1)
O(2) Ni(1) N(2) C(11) -170.8(7)
O(2) Ni(1) N(2) C(12) -11.8(7)
O(3) Ni(1) N(2) C(11) 109.9(7)
O(3) Ni(1) N(2) C(12) -91.1(7)
N(1) Ni(1) N(2) C(11) -66.1(7)
N(1) Ni(1) N(2) C(12) 92.9(7)
N(3) Ni(1) N(2) C(11) 22.3(7)
N(3) Ni(1) N(2) C(12) -178.7(7)
Gd(1) Ni(1) N(3) C(19) 157.4(5)
Gd(1) Ni(1) N(3) C(20) -40.0(8)
O(1) Ni(1) N(3) C(19) 107.4(6)
O(1) Ni(1) N(3) C(20) -90.1(7)
O(2) Ni(1) N(3) C(19) -134.8(8)
O(2) Ni(1) N(3) C(20) 27(1)
O(3) Ni(1) N(3) C(19) -173.6(6)
O(3) Ni(1) N(3) C(20) -11.0(7)
N(1) Ni(1) N(3) C(19) 19.0(5)
N(1) Ni(1) N(3) C(20) -178.4(7)
N(2) Ni(1) N(3) C(19) -67.6(6)
N(2) Ni(1) N(3) C(20) 95.0(7)
Gd(1) O(1) C(6) C(5) 137(1)
Gd(1) O(1) C(6) C(7) -44(1)
Ni(1) O(1) C(6) C(5) -12(1)
Ni(1) O(1) C(6) C(7) 166.7(9)
Gd(1) O(2) C(14) C(13) 137.6(7)
Gd(1) O(2) C(14) C(15) -43(1)
Ni(1) O(2) C(14) C(13) -21(1)
Ni(1) O(2) C(14) C(15) 156.7(6)
Gd(1) O(3) C(22) C(21) 143.9(7)
Gd(1) O(3) C(22) C(23) -36(1)
Ni(1) O(3) C(22) C(21) -5(1)
Ni(1) O(3) C(22) C(23) 174.7(6)
Gd(1) O(4) C(27) O(5) 7(1)
Gd(1) O(4) C(27) C(28) -171.8(9)
Gd(1) O(5) C(27) O(4) -7(1)
Gd(1) O(5) C(27) C(28) 171.4(9)
Gd(1) O(6) C(29) O(7) 2.5(9)
Gd(1) O(6) C(29) C(30) -179.2(8)
Gd(1) O(7) C(29) O(6) -2.4(9)
Gd(1) O(7) C(29) C(30) 179.3(8)
Ni(1) N(1) C(3) C(2) 39(1)
C(4) N(1) C(3) C(2) -126(1)
Ni(1) N(1) C(4) C(5) 2(2)
C(3) N(1) C(4) C(5) 166(1)
Ni(1) N(2) C(11) C(2) 38(1)
C(12) N(2) C(11) C(2) -121.9(9)
Ni(1) N(2) C(12) C(13) 6(1)
C(11) N(2) C(12) C(13) 165.1(8)
Ni(1) N(3) C(19) C(2) 41(1)
C(20) N(3) C(19) C(2) -122(1)
Ni(1) N(3) C(20) C(21) 9(1)
C(19) N(3) C(20) C(21) 171.4(8)
C(1) C(2) C(3) N(1) 156.5(8)
C(11) C(2) C(3) N(1) -85.9(9)
C(19) C(2) C(3) N(1) 35(1)
C(1) C(2) C(11) N(2) 156(1)
C(3) C(2) C(11) N(2) 38(1)
C(19) C(2) C(11) N(2) -83(1)
C(1) C(2) C(19) N(3) 154.8(8)
C(3) C(2) C(19) N(3) -84(1)
C(11) C(2) C(19) N(3) 36(1)
N(1) C(4) C(5) C(6) 2(2)
N(1) C(4) C(5) C(10) -175(1)
C(4) C(5) C(6) O(1) 2(2)
C(4) C(5) C(6) C(7) -175(1)
C(10) C(5) C(6) O(1) -179(1)
C(10) C(5) C(6) C(7) 1(1)
C(4) C(5) C(10) C(9) 174(1)
C(6) C(5) C(10) C(9) -3(2)
O(1) C(6) C(7) C(8) -179(1)
C(5) C(6) C(7) C(8) 0(1)
C(6) C(7) C(8) C(9) 0(1)
C(7) C(8) C(9) C(10) -1(2)
C(8) C(9) C(10) C(5) 3(2)
N(2) C(12) C(13) C(14) -2(1)
N(2) C(12) C(13) C(18) -175.3(9)
C(12) C(13) C(14) O(2) 10(1)
C(12) C(13) C(14) C(15) -168.5(8)
C(18) C(13) C(14) O(2) -176.9(7)
C(18) C(13) C(14) C(15) 4(1)
C(12) C(13) C(18) C(17) 171.4(8)
C(14) C(13) C(18) C(17) -2(1)
O(2) C(14) C(15) C(16) 177.5(8)
C(13) C(14) C(15) C(16) -3(1)
C(14) C(15) C(16) C(17) 0(1)
C(15) C(16) C(17) C(18) 2(1)
C(16) C(17) C(18) C(13) -1(1)
N(3) C(20) C(21) C(22) 0(1)
N(3) C(20) C(21) C(26) -179.7(7)
C(20) C(21) C(22) O(3) -1(1)
C(20) C(21) C(22) C(23) 178.6(8)
C(26) C(21) C(22) O(3) 177.5(8)
C(26) C(21) C(22) C(23) -2(1)
C(20) C(21) C(26) C(25) 179.0(9)
C(22) C(21) C(26) C(25) 0(1)
O(3) C(22) C(23) C(24) -176.9(9)
C(21) C(22) C(23) C(24) 3(1)
C(22) C(23) C(24) C(25) -1(1)
C(23) C(24) C(25) C(26) -1(1)
C(24) C(25) C(26) C(21) 2(1)
